data_4333649
loop_
_publ_author_name
'Rong-Guang Lin'
'Gang Xu'
'Ming-Sheng Wang'
'Gang Lu'
'Pei-Xin Li'
'Guo-Cong Guo'

_publ_contact_author_address
;
State Key Laboratory of Structural Chemistry
Fujian Institute of Research on the Structure of Matter,
Chinese Academy of Sciences
Fuzhou, Fujian 350002
P. R. China
;
_publ_contact_author_email gcguo@fjirsm.ac.cn
_publ_contact_author_name 'Prof. Guo-Cong Guo'
_publ_section_title
;
 Improved Photochromic Properties on Viologen-Based Inorganic-Organic
 Hybrids by Using \p-Conjugated Substituents as Electron Donors and
 Stabilizers
;
_journal_name_full 'Inorganic Chemistry'
_journal_page_first 1199
_journal_page_last 1205
_journal_paper_doi 10.1021/ic301181b
_journal_volume 52
_journal_year 2013
_chemical_formula_moiety (C18H18N2)2Bi2Cl10
_chemical_formula_sum 'C18 H18 Bi Cl5 N2'
_chemical_formula_weight 648.57
_chemical_name_common (C18H18N2)2Bi2Cl10
_chemical_name_systematic (C18H18N2)2Bi2Cl10
_space_group_IT_number 2
_symmetry_cell_setting triclinic
_symmetry_space_group_name_Hall '-P 1'
_symmetry_space_group_name_H-M 'P -1'
_atom_sites_solution_hydrogens geom
_atom_sites_solution_primary direct
_atom_sites_solution_secondary difmap
_audit_creation_method SHELXL-97
_cell_angle_alpha 70.96(3)
_cell_angle_beta 67.43(3)
_cell_angle_gamma 74.46(4)
_cell_formula_units_Z 2
_cell_length_a 9.958(7)
_cell_length_b 10.917(7)
_cell_length_c 11.074(8)
_cell_measurement_reflns_used 3496
_cell_measurement_temperature 293(2)
_cell_measurement_theta_max 27.5476
_cell_measurement_theta_min 2.0575
_cell_volume 1036.7(13)
_computing_structure_refinement 'SHELXL-97 (Sheldrick, 1997)'
_computing_structure_solution 'SHELXS-97 (Sheldrick, 1990)'
_diffrn_ambient_temperature 293(2)
_diffrn_measured_fraction_theta_full 0.964
_diffrn_measured_fraction_theta_max 0.964
_diffrn_measurement_device_type 'AFC10: Fixed Chi 2 circle'
_diffrn_measurement_method CCD_Profile_fitting
_diffrn_radiation_monochromator graphite
_diffrn_radiation_source 'fine-focus sealed tube'
_diffrn_radiation_type MoK\a
_diffrn_radiation_wavelength 0.71073
_diffrn_reflns_av_R_equivalents 0.0235
_diffrn_reflns_av_sigmaI/netI 0.0336
_diffrn_reflns_limit_h_max 12
_diffrn_reflns_limit_h_min -12
_diffrn_reflns_limit_k_max 13
_diffrn_reflns_limit_k_min -12
_diffrn_reflns_limit_l_max 13
_diffrn_reflns_limit_l_min -11
_diffrn_reflns_number 7764
_diffrn_reflns_theta_full 25.50
_diffrn_reflns_theta_max 25.50
_diffrn_reflns_theta_min 2.24
_exptl_absorpt_coefficient_mu 9.153
_exptl_absorpt_correction_T_max 0.7110
_exptl_absorpt_correction_T_min 0.4325
_exptl_absorpt_correction_type multi-scan
_exptl_crystal_colour blue
_exptl_crystal_density_diffrn 2.078
_exptl_crystal_description block
_exptl_crystal_F_000 616
_exptl_crystal_size_max 0.11
_exptl_crystal_size_mid 0.06
_exptl_crystal_size_min 0.04
_refine_diff_density_max 0.996
_refine_diff_density_min -1.509
_refine_diff_density_rms 0.117
_refine_ls_extinction_method none
_refine_ls_goodness_of_fit_ref 1.032
_refine_ls_hydrogen_treatment constr
_refine_ls_matrix_type full
_refine_ls_number_parameters 235
_refine_ls_number_reflns 3720
_refine_ls_number_restraints 0
_refine_ls_restrained_S_all 1.032
_refine_ls_R_factor_all 0.0220
_refine_ls_R_factor_gt 0.0204
_refine_ls_shift/su_max 0.001
_refine_ls_shift/su_mean 0.000
_refine_ls_structure_factor_coef Fsqd
_refine_ls_weighting_details 'calc w=1/[\s^2^(Fo^2^)+(0.0236P)^2^+0.0000P] where P=(Fo^2^+2Fc^2^)/3'
_refine_ls_weighting_scheme calc
_refine_ls_wR_factor_gt 0.0470
_refine_ls_wR_factor_ref 0.0476
_reflns_number_gt 3536
_reflns_number_total 3720
_reflns_threshold_expression >2sigma(I)
_cod_data_source_file ic301181b_si_002_3.cif
_cod_data_source_block 3
_cod_original_cell_volume 1036.7(12)
_cod_database_code 4333649

loop_
_symmetry_equiv_pos_as_xyz
'x, y, z'
'-x, -y, -z'

loop_
_atom_site_label
_atom_site_type_symbol
_atom_site_fract_x
_atom_site_fract_y
_atom_site_fract_z
_atom_site_U_iso_or_equiv
_atom_site_adp_type
_atom_site_occupancy
_atom_site_symmetry_multiplicity
_atom_site_calc_flag
_atom_site_refinement_flags
Bi1 Bi 0.585903(13) 0.883178(12) 0.659607(13) 0.01416(6) Uani 1 1 d .
Cl5 Cl 0.82153(9) 0.71209(9) 0.68868(9) 0.0189(2) Uani 1 1 d .
Cl4 Cl 0.46693(9) 0.68771(9) 0.67913(10) 0.0222(2) Uani 1 1 d .
Cl3 Cl 0.67157(9) 0.94066(9) 0.37071(9) 0.0185(2) Uani 1 1 d .
Cl2 Cl 0.46467(10) 0.87714(10) 0.91253(10) 0.0255(2) Uani 1 1 d .
Cl1 Cl 0.74955(11) 1.07510(9) 0.61247(11) 0.0266(2) Uani 1 1 d .
N101 N 0.2123(3) 0.6337(3) 0.3386(3) 0.0162(7) Uani 1 1 d .
N102 N -0.0744(3) 0.9077(3) -0.1960(3) 0.0218(7) Uani 1 1 d .
H10A H -0.1098 0.9406 -0.2615 0.026 Uiso 1 1 calc R
C117 C 0.0682(4) 0.8564(4) -0.2230(4) 0.0227(9) Uani 1 1 d .
H11A H 0.1276 0.8572 -0.3116 0.027 Uiso 1 1 calc R
C109 C 0.2810(4) 0.5965(4) 0.2218(4) 0.0189(8) Uani 1 1 d .
H10B H 0.3662 0.5339 0.2134 0.023 Uiso 1 1 calc R
C118 C 0.1272(4) 0.8024(4) -0.1203(4) 0.0210(9) Uani 1 1 d .
H11B H 0.2268 0.7669 -0.1394 0.025 Uiso 1 1 calc R
C112 C 0.0295(4) 0.7761(4) 0.2493(4) 0.0164(8) Uani 1 1 d .
H11C H -0.0573 0.8367 0.2610 0.020 Uiso 1 1 calc R
C110 C 0.2277(4) 0.6489(4) 0.1150(4) 0.0186(8) Uani 1 1 d .
H11D H 0.2776 0.6227 0.0350 0.022 Uiso 1 1 calc R
C113 C 0.0868(4) 0.7227(4) 0.3520(4) 0.0187(8) Uani 1 1 d .
H11E H 0.0391 0.7478 0.4328 0.022 Uiso 1 1 calc R
C111 C 0.0992(4) 0.7411(3) 0.1263(4) 0.0145(8) Uani 1 1 d .
C114 C 0.0382(4) 0.8005(3) 0.0133(4) 0.0155(8) Uani 1 1 d .
C101 C 0.1485(4) 0.4905(4) 0.7936(4) 0.0194(8) Uani 1 1 d .
H10C H 0.0632 0.5507 0.7899 0.023 Uiso 1 1 calc R
C115 C -0.1100(4) 0.8572(4) 0.0356(4) 0.0184(8) Uani 1 1 d .
H11F H -0.1720 0.8591 0.1229 0.022 Uiso 1 1 calc R
C108 C 0.2706(4) 0.5784(4) 0.4537(4) 0.0212(9) Uani 1 1 d .
H10D H 0.2632 0.6483 0.4932 0.025 Uiso 1 1 calc R
H10E H 0.3740 0.5414 0.4210 0.025 Uiso 1 1 calc R
C116 C -0.1649(4) 0.9099(4) -0.0696(4) 0.0216(9) Uani 1 1 d .
H11G H -0.2638 0.9470 -0.0541 0.026 Uiso 1 1 calc R
C106 C 0.2322(4) 0.4339(4) 0.6856(4) 0.0194(8) Uani 1 1 d .
C102 C 0.1930(4) 0.4567(4) 0.9074(4) 0.0238(9) Uani 1 1 d .
H10F H 0.1368 0.4947 0.9791 0.029 Uiso 1 1 calc R
C104 C 0.4023(4) 0.3096(4) 0.8066(4) 0.0246(9) Uani 1 1 d .
H10G H 0.4867 0.2484 0.8110 0.030 Uiso 1 1 calc R
C105 C 0.3591(4) 0.3435(4) 0.6939(4) 0.0210(9) Uani 1 1 d .
H10H H 0.4157 0.3054 0.6224 0.025 Uiso 1 1 calc R
C103 C 0.3188(4) 0.3677(4) 0.9145(4) 0.0238(9) Uani 1 1 d .
H10I H 0.3483 0.3463 0.9900 0.029 Uiso 1 1 calc R
C107 C 0.1866(4) 0.4726(4) 0.5615(4) 0.0197(8) Uani 1 1 d .
H10J H 0.0815 0.5052 0.5849 0.024 Uiso 1 1 calc R
H10K H 0.2067 0.3964 0.5268 0.024 Uiso 1 1 calc R

loop_
_atom_site_aniso_label
_atom_site_aniso_U_11
_atom_site_aniso_U_22
_atom_site_aniso_U_33
_atom_site_aniso_U_23
_atom_site_aniso_U_13
_atom_site_aniso_U_12
Bi1 0.01446(8) 0.01166(8) 0.01507(9) -0.00451(6) -0.00526(6) 0.00203(5)
Cl5 0.0167(4) 0.0165(4) 0.0230(5) -0.0069(4) -0.0089(4) 0.0043(3)
Cl4 0.0180(4) 0.0152(5) 0.0314(5) -0.0096(4) -0.0044(4) -0.0004(4)
Cl3 0.0169(4) 0.0177(4) 0.0170(5) -0.0064(4) -0.0046(4) 0.0044(3)
Cl2 0.0272(5) 0.0276(5) 0.0169(5) -0.0083(4) -0.0061(4) 0.0048(4)
Cl1 0.0362(5) 0.0177(5) 0.0323(6) -0.0009(4) -0.0212(5) -0.0062(4)
N101 0.0179(15) 0.0136(16) 0.0173(17) -0.0006(13) -0.0073(13) -0.0045(12)
N102 0.0325(18) 0.0138(16) 0.0224(18) -0.0021(14) -0.0161(15) -0.0013(14)
C117 0.027(2) 0.025(2) 0.016(2) -0.0063(17) -0.0044(17) -0.0076(17)
C109 0.0186(18) 0.0130(19) 0.025(2) -0.0066(16) -0.0072(17) 0.0000(15)
C118 0.0181(18) 0.021(2) 0.020(2) -0.0039(16) -0.0052(16) -0.0006(16)
C112 0.0141(17) 0.0160(19) 0.019(2) -0.0058(16) -0.0050(15) -0.0007(14)
C110 0.0179(18) 0.018(2) 0.018(2) -0.0064(16) -0.0054(16) 0.0008(15)
C113 0.0178(18) 0.0173(19) 0.019(2) -0.0064(16) -0.0022(16) -0.0023(15)
C111 0.0136(16) 0.0112(18) 0.018(2) -0.0046(15) -0.0031(15) -0.0021(14)
C114 0.0200(18) 0.0103(18) 0.017(2) -0.0057(15) -0.0052(15) -0.0028(14)
C101 0.0207(18) 0.0157(19) 0.021(2) -0.0034(16) -0.0096(16) 0.0008(15)
C115 0.0220(18) 0.018(2) 0.017(2) -0.0079(16) -0.0067(16) -0.0012(16)
C108 0.0215(19) 0.022(2) 0.022(2) -0.0050(17) -0.0096(17) -0.0023(16)
C116 0.0204(18) 0.017(2) 0.028(2) -0.0102(17) -0.0082(17) 0.0021(15)
C106 0.0238(19) 0.0144(19) 0.020(2) -0.0010(16) -0.0069(17) -0.0077(15)
C102 0.0243(19) 0.023(2) 0.026(2) -0.0105(18) -0.0055(17) -0.0050(17)
C104 0.023(2) 0.019(2) 0.033(2) -0.0033(18) -0.0105(18) -0.0063(16)
C105 0.0202(18) 0.018(2) 0.024(2) -0.0084(17) -0.0033(17) -0.0046(16)
C103 0.030(2) 0.025(2) 0.021(2) -0.0022(17) -0.0142(18) -0.0057(17)
C107 0.0206(18) 0.019(2) 0.020(2) -0.0063(16) -0.0068(16) -0.0022(16)

loop_
_atom_type_symbol
_atom_type_description
_atom_type_scat_dispersion_real
_atom_type_scat_dispersion_imag
_atom_type_scat_source
C C 0.0033 0.0016 'International Tables Vol C Tables 4.2.6.8 and 6.1.1.4'
H H 0.0000 0.0000 'International Tables Vol C Tables 4.2.6.8 and 6.1.1.4'
N N 0.0061 0.0033 'International Tables Vol C Tables 4.2.6.8 and 6.1.1.4'
Cl Cl 0.1484 0.1585 'International Tables Vol C Tables 4.2.6.8 and 6.1.1.4'
Bi Bi -4.1077 10.2566 'International Tables Vol C Tables 4.2.6.8 and 6.1.1.4'

loop_
_geom_angle_atom_site_label_1
_geom_angle_atom_site_label_2
_geom_angle_atom_site_label_3
_geom_angle
_geom_angle_site_symmetry_1
_geom_angle_site_symmetry_3
Cl2 Bi1 Cl4 93.74(5) . .
Cl2 Bi1 Cl5 94.95(5) . .
Cl4 Bi1 Cl5 88.18(6) . .
Cl2 Bi1 Cl1 92.83(5) . .
Cl4 Bi1 Cl1 171.57(3) . .
Cl5 Bi1 Cl1 85.99(6) . .
Cl2 Bi1 Cl3 85.15(5) . 2_676
Cl4 Bi1 Cl3 89.80(6) . 2_676
Cl5 Bi1 Cl3 177.98(3) . 2_676
Cl1 Bi1 Cl3 96.02(6) . 2_676
Cl2 Bi1 Cl3 167.18(3) . .
Cl4 Bi1 Cl3 89.48(5) . .
Cl5 Bi1 Cl3 97.55(5) . .
Cl1 Bi1 Cl3 85.25(5) . .
Cl3 Bi1 Cl3 82.46(5) 2_676 .
Bi1 Cl3 Bi1 97.54(5) 2_676 .
C113 N101 C109 119.5(3) . .
C113 N101 C108 119.0(3) . .
C109 N101 C108 121.5(3) . .
C117 N102 C116 122.3(4) . .
C117 N102 H10A 118.8 . .
C116 N102 H10A 118.8 . .
N102 C117 C118 120.0(4) . .
N102 C117 H11A 120.0 . .
C118 C117 H11A 120.0 . .
N101 C109 C110 121.4(3) . .
N101 C109 H10B 119.3 . .
C110 C109 H10B 119.3 . .
C117 C118 C114 120.2(4) . .
C117 C118 H11B 119.9 . .
C114 C118 H11B 119.9 . .
C113 C112 C111 120.9(3) . .
C113 C112 H11C 119.6 . .
C111 C112 H11C 119.6 . .
C109 C110 C111 120.1(4) . .
C109 C110 H11D 119.9 . .
C111 C110 H11D 119.9 . .
N101 C113 C112 121.0(3) . .
N101 C113 H11E 119.5 . .
C112 C113 H11E 119.5 . .
C110 C111 C112 117.1(4) . .
C110 C111 C114 121.9(3) . .
C112 C111 C114 121.0(3) . .
C118 C114 C115 117.3(4) . .
C118 C114 C111 121.2(3) . .
C115 C114 C111 121.5(3) . .
C106 C101 C102 120.0(4) . .
C106 C101 H10C 120.0 . .
C102 C101 H10C 120.0 . .
C116 C115 C114 120.7(4) . .
C116 C115 H11F 119.6 . .
C114 C115 H11F 119.6 . .
N101 C108 C107 111.5(3) . .
N101 C108 H10D 109.3 . .
C107 C108 H10D 109.3 . .
N101 C108 H10E 109.3 . .
C107 C108 H10E 109.3 . .
H10D C108 H10E 108.0 . .
N102 C116 C115 119.3(3) . .
N102 C116 H11G 120.3 . .
C115 C116 H11G 120.3 . .
C101 C106 C105 118.8(4) . .
C101 C106 C107 120.1(3) . .
C105 C106 C107 121.1(3) . .
C103 C102 C101 120.7(4) . .
C103 C102 H10F 119.6 . .
C101 C102 H10F 119.6 . .
C105 C104 C103 119.9(4) . .
C105 C104 H10G 120.0 . .
C103 C104 H10G 120.0 . .
C104 C105 C106 121.1(4) . .
C104 C105 H10H 119.4 . .
C106 C105 H10H 119.4 . .
C102 C103 C104 119.4(4) . .
C102 C103 H10I 120.3 . .
C104 C103 H10I 120.3 . .
C106 C107 C108 110.1(3) . .
C106 C107 H10J 109.6 . .
C108 C107 H10J 109.6 . .
C106 C107 H10K 109.6 . .
C108 C107 H10K 109.6 . .
H10J C107 H10K 108.2 . .

loop_
_geom_bond_atom_site_label_1
_geom_bond_atom_site_label_2
_geom_bond_distance
_geom_bond_site_symmetry_2
Bi1 Cl2 2.576(2) .
Bi1 Cl4 2.6193(18) .
Bi1 Cl5 2.6338(19) .
Bi1 Cl1 2.7895(19) .
Bi1 Cl3 2.825(2) 2_676
Bi1 Cl3 2.870(2) .
Cl3 Bi1 2.825(2) 2_676
N101 C113 1.352(5) .
N101 C109 1.350(5) .
N101 C108 1.486(5) .
N102 C117 1.332(5) .
N102 C116 1.347(5) .
N102 H10A 0.8600 .
C117 C118 1.370(6) .
C117 H11A 0.9300 .
C109 C110 1.372(5) .
C109 H10B 0.9300 .
C118 C114 1.399(5) .
C118 H11B 0.9300 .
C112 C113 1.359(5) .
C112 C111 1.398(5) .
C112 H11C 0.9300 .
C110 C111 1.391(5) .
C110 H11D 0.9300 .
C113 H11E 0.9300 .
C111 C114 1.483(5) .
C114 C115 1.397(5) .
C101 C106 1.396(5) .
C101 C102 1.399(5) .
C101 H10C 0.9300 .
C115 C116 1.368(5) .
C115 H11F 0.9300 .
C108 C107 1.520(5) .
C108 H10D 0.9700 .
C108 H10E 0.9700 .
C116 H11G 0.9300 .
C106 C105 1.394(5) .
C106 C107 1.506(5) .
C102 C103 1.376(5) .
C102 H10F 0.9300 .
C104 C105 1.380(6) .
C104 C103 1.404(6) .
C104 H10G 0.9300 .
C105 H10H 0.9300 .
C103 H10I 0.9300 .
C107 H10J 0.9700 .
C107 H10K 0.9700 .
